data_7223475
loop_
_publ_author_name
'Gotzmann, Carla'
'Braun, Friederike'
'Bartholom\"a, Mark D'

_publ_section_title
;
 Synthesis,64Cu-labeling and PET imaging of 1,4,7-triazacyclononane
 derived chelators with pendant azaheterocyclic arms
;
_journal_name_full 'RSC Adv.'
_journal_paper_doi 10.1039/C5RA21131J
_journal_year 2015
_chemical_absolute_configuration ad
_chemical_formula_moiety 'C21 H33 Cu1 N9, 2(B1 F4)'
_chemical_formula_sum 'C21 H33 B2 Cu F8 N9'
_chemical_formula_weight 648.72
_chemical_name_common 'Copper NOTI-Me complex tetrafluoroborate'
_space_group_crystal_system hexagonal
_space_group_IT_number 173
_space_group_name_Hall 'P 6c'
_space_group_name_H-M_alt 'P 63'
_symmetry_space_group_name_Hall 'P 6c'
_symmetry_space_group_name_H-M 'P 63'
_atom_sites_solution_hydrogens geom
_audit_creation_date 2014-12-19
_audit_creation_method
;
Olex2 1.2
(compiled 2014.11.28 svn.r3106 for OlexSys, GUI svn.r4959)
;
_audit_update_record
;
2015-01-13 deposited with the CCDC.
2015-12-11 downloaded from the CCDC.
;
_cell_angle_alpha 90
_cell_angle_beta 90
_cell_angle_gamma 120
_cell_formula_units_Z 2
_cell_length_a 11.0381(2)
_cell_length_b 11.0381(2)
_cell_length_c 13.1020(3)
_cell_measurement_reflns_used 6072
_cell_measurement_temperature 100.0(2)
_cell_measurement_theta_max 24.613
_cell_measurement_theta_min 2.638
_cell_volume 1382.47(5)
_computing_cell_refinement 'Bruker SAINT'
_computing_data_collection 'Bruker APEX2'
_computing_data_reduction 'Bruker SAINT'
_computing_molecular_graphics 'Olex2 (Dolomanov et al., 2009)'
_computing_publication_material 'Olex2 (Dolomanov et al., 2009)'
_computing_structure_refinement 'XL (Sheldrick, 2008)'
_computing_structure_solution 'XS (Sheldrick, 2008)'
_diffrn_ambient_temperature 100.0(2)
_diffrn_detector 'Bruker APEX2 area detector'
_diffrn_detector_area_resol_mean 8.33
_diffrn_detector_type 'CCD area detector'
_diffrn_measured_fraction_theta_full 0.954
_diffrn_measured_fraction_theta_max 1.000
_diffrn_measurement_device 'three-circle fixed chi diffractometer'
_diffrn_measurement_device_type 'Bruker Apex-II Quazar'
_diffrn_measurement_method '\w and \f scans'
_diffrn_radiation_monochromator 'mirror optics'
_diffrn_radiation_probe x-ray
_diffrn_radiation_type MoK\a
_diffrn_radiation_wavelength 0.71073
_diffrn_reflns_av_R_equivalents 0.0309
_diffrn_reflns_av_unetI/netI 0.0262
_diffrn_reflns_laue_measured_fraction_full 0.954
_diffrn_reflns_laue_measured_fraction_max 1.000
_diffrn_reflns_limit_h_max 13
_diffrn_reflns_limit_h_min -12
_diffrn_reflns_limit_k_max 12
_diffrn_reflns_limit_k_min -13
_diffrn_reflns_limit_l_max 15
_diffrn_reflns_limit_l_min -15
_diffrn_reflns_number 12448
_diffrn_reflns_point_group_measured_fraction_full 0.947
_diffrn_reflns_point_group_measured_fraction_max 0.993
_diffrn_reflns_theta_full 25.242
_diffrn_reflns_theta_max 24.785
_diffrn_reflns_theta_min 2.130
_diffrn_source 'microfocus sealed tube'
_exptl_absorpt_coefficient_mu 0.874
_exptl_absorpt_correction_T_max 0.7451
_exptl_absorpt_correction_T_min 0.6608
_exptl_absorpt_correction_type multi-scan
_exptl_absorpt_process_details
;
SADABS-2012/1 (Bruker,2012) was used for absorption correction.
wR2(int) was 0.0890 before and 0.0580 after correction.
The Ratio of minimum to maximum transmission is 0.8869.
The \l/2 correction factor is 0.0000.
;
_exptl_crystal_colour 'clear light blue'
_exptl_crystal_colour_lustre clear
_exptl_crystal_colour_modifier light
_exptl_crystal_colour_primary blue
_exptl_crystal_density_diffrn 1.558
_exptl_crystal_description plate
_exptl_crystal_F_000 666
_exptl_crystal_recrystallization_method 'Re-crystallisation from solvent: '
_exptl_crystal_size_max 0.21
_exptl_crystal_size_mid 0.11
_exptl_crystal_size_min 0.07
_refine_diff_density_max 1.195
_refine_diff_density_min -0.488
_refine_diff_density_rms 0.096
_refine_ls_abs_structure_details
;
 Flack x determined using 666 quotients [(I+)-(I-)]/[(I+)+(I-)]
 (Parsons, Flack and Wagner, Acta Cryst. B69 (2013) 249-259).
;
_refine_ls_abs_structure_Flack 0.035(8)
_refine_ls_extinction_method none
_refine_ls_goodness_of_fit_ref 1.085
_refine_ls_hydrogen_treatment constr
_refine_ls_matrix_type full
_refine_ls_number_parameters 151
_refine_ls_number_reflns 1588
_refine_ls_number_restraints 196
_refine_ls_restrained_S_all 1.092
_refine_ls_R_factor_all 0.0651
_refine_ls_R_factor_gt 0.0618
_refine_ls_shift/su_max 0.000
_refine_ls_shift/su_mean 0.000
_refine_ls_structure_factor_coef Fsqd
_refine_ls_weighting_details 'w=1/[\s^2^(Fo^2^)+(0.1049P)^2^+2.8281P] where P=(Fo^2^+2Fc^2^)/3'
_refine_ls_weighting_scheme calc
_refine_ls_wR_factor_gt 0.1686
_refine_ls_wR_factor_ref 0.1713
_reflns_Friedel_coverage 0.895
_reflns_friedel_fraction_full 0.939
_reflns_friedel_fraction_max 0.986
_reflns_number_gt 1496
_reflns_number_total 1588
_reflns_threshold_expression 'I > 2\s(I)'
_cod_data_source_file c5ra21131j2.cif
_cod_data_source_block ik_msd_r2_0m
_cod_original_cell_volume 1382.47(6)
_cod_database_code 7223475
_shelxl_version_number 2014/6
_shelx_space_group_comment
;
The symmetry employed for this shelxl refinement is uniquely defined
by the following loop, which should always be used as a source of
symmetry information in preference to the above space-group names.
They are only intended as comments.
;
_olex2_refinement_description
;
1. Fixed Uiso
 At 1.2 times of:
  All C(H) groups, All C(H,H) groups
 At 1.5 times of:
  All C(H,H,H) groups
2. Restrained distances
 F4-B2 = F4-B2A
 1.325 with sigma of 0.02
 F5-B2A = F3-B2
 1.325 with sigma of 0.02
 F2-B1
 1.325 with sigma of 0.02
 F2-B1 = F1-B1
 1.325 with sigma of 0.02
3. Rigid bond restraints
 All non-hydrogen atoms
 with sigma for 1-2 distances of 0.01 and sigma for 1-3 distances of 0.01
4. Rigid body (RIGU) restrains
 All non-hydrogen atoms
 with sigma for 1-2 distances of 0.004 and sigma for 1-3 distances of 0.004
5. Others
 Sof(C1B)=Sof(H1BA)=Sof(H1BB)=Sof(C2B)=Sof(H2BA)=Sof(H2BB)=1-FVAR(1)
 Sof(C1A)=Sof(H1AA)=Sof(H1AB)=Sof(C2A)=Sof(H2AA)=Sof(H2AB)=FVAR(1)
 Sof(F5)=Sof(B2A)=0.33333*(1-FVAR(3))
 Sof(F3)=Sof(B2)=0.33333*FVAR(3)
 Fixed X: B2(0) B2A(0)
 Fixed Y: B2(0) B2A(0)
6.a Secondary CH2 refined with riding coordinates:
 C6(H6A,H6B), C1A(H1AA,H1AB), C2A(H2AA,H2AB), C1B(H1BA,H1BB), C2B(H2BA,H2BB)
6.b Aromatic/amide H refined with riding coordinates:
 C3(H3), C5(H5)
6.c Idealised Me refined as rotating group:
 C7(H7A,H7B,H7C)
;
_olex2_submission_special_instructions 'No special instructions were received'

loop_
_space_group_symop_operation_xyz
'x, y, z'
'-y, x-y, z'
'-x+y, -x, z'
'-x, -y, z+1/2'
'y, -x+y, z+1/2'
'x-y, x, z+1/2'

loop_
_atom_site_label
_atom_site_type_symbol
_atom_site_fract_x
_atom_site_fract_y
_atom_site_fract_z
_atom_site_U_iso_or_equiv
_atom_site_adp_type
_atom_site_occupancy
_atom_site_site_symmetry_order
_atom_site_calc_flag
_atom_site_refinement_flags_posn
_atom_site_refinement_flags_adp
_atom_site_refinement_flags_occupancy
_atom_site_disorder_assembly
_atom_site_disorder_group
Cu1 Cu 0.3333 0.6667 0.72093(12) 0.0306(5) Uani 1 3 d S TU P A .
N3 N 0.5153(8) 0.7409(8) 0.8025(6) 0.0407(17) Uani 1 1 d . U . . .
C1 C 0.6039(9) 0.7083(9) 0.7631(7) 0.0355(18) Uani 1 1 d . U . . .
C3 C 0.5647(15) 0.7991(13) 0.8972(9) 0.055(3) Uani 1 1 d . U . . .
H3 H 0.5204 0.8324 0.9423 0.066 Uiso 1 1 calc R . . . .
N4 N 0.7124(8) 0.7471(8) 0.8270(6) 0.0425(17) Uani 1 1 d . U . . .
C5 C 0.6808(13) 0.8014(11) 0.9149(9) 0.054(2) Uani 1 1 d . U . . .
H5 H 0.7351 0.8333 0.9755 0.065 Uiso 1 1 calc R . . . .
C7 C 0.8347(10) 0.7331(12) 0.8109(9) 0.057(3) Uani 1 1 d . U . . .
H7A H 0.8094 0.6351 0.8201 0.085 Uiso 1 1 calc GR . . . .
H7B H 0.9074 0.7915 0.8602 0.085 Uiso 1 1 calc GR . . . .
H7C H 0.8700 0.7631 0.7415 0.085 Uiso 1 1 calc GR . . . .
C6 C 0.5811(12) 0.6367(13) 0.6643(7) 0.047(2) Uani 1 1 d . U . . .
H6A H 0.5508 0.5367 0.6752 0.057 Uiso 1 1 calc R . . . .
H6B H 0.6690 0.6798 0.6243 0.057 Uiso 1 1 calc R . . . .
N1B N 0.4717(9) 0.6501(11) 0.6088(7) 0.0485(19) Uani 1 1 d . U . . .
C1A C 0.4079(17) 0.5611(19) 0.5256(12) 0.035(4) Uani 0.60(3) 1 d . U . A 1
H1AA H 0.4628 0.5173 0.5035 0.042 Uiso 0.60(3) 1 calc R . . A 1
H1AB H 0.3985 0.6130 0.4674 0.042 Uiso 0.60(3) 1 calc R . . A 1
C2A C 0.5466(18) 0.814(3) 0.5642(14) 0.036(4) Uani 0.60(3) 1 d . U . A 1
H2AA H 0.6012 0.8805 0.6193 0.043 Uiso 0.60(3) 1 calc R . . A 1
H2AB H 0.6118 0.8259 0.5082 0.043 Uiso 0.60(3) 1 calc R . . A 1
C1B C 0.359(4) 0.487(4) 0.569(2) 0.047(6) Uani 0.40(3) 1 d . U . A 2
H1BA H 0.3986 0.4617 0.5109 0.056 Uiso 0.40(3) 1 calc R . . A 2
H1BB H 0.3405 0.4194 0.6253 0.056 Uiso 0.40(3) 1 calc R . . A 2
C2B C 0.520(3) 0.740(4) 0.5372(19) 0.036(5) Uani 0.40(3) 1 d . U . A 2
H2BA H 0.4635 0.6996 0.4745 0.043 Uiso 0.40(3) 1 calc R . . A 2
H2BB H 0.6175 0.7659 0.5223 0.043 Uiso 0.40(3) 1 calc R . . A 2
F3 F 0.0000 0.0000 -0.0235(12) 0.047(3) Uani 0.72(2) 3 d DS TU P B 1
F4 F 0.1358(6) 0.0628(8) 0.1089(6) 0.073(2) Uani 1 1 d D U . . .
F1 F 0.7694(13) 0.4550(13) 0.6484(11) 0.138(4) Uani 1 1 d D U . . .
B1 B 0.6667 0.3333 0.683(2) 0.067(6) Uani 1 3 d DS TU P . .
B2 B 0.0000 0.0000 0.0799(16) 0.033(4) Uani 0.72(2) 3 d DS TU P B 1
F2 F 0.6667 0.3333 0.7849(19) 0.187(12) Uani 1 3 d DS TU P . .
F5 F 0.0000 0.0000 0.220(3) 0.048(8) Uani 0.28(2) 3 d DS TU P B 2
B2A B 0.0000 0.0000 0.117(4) 0.036(7) Uani 0.28(2) 3 d DS TU P B 2

loop_
_atom_site_aniso_label
_atom_site_aniso_U_11
_atom_site_aniso_U_22
_atom_site_aniso_U_33
_atom_site_aniso_U_23
_atom_site_aniso_U_13
_atom_site_aniso_U_12
Cu1 0.0360(6) 0.0360(6) 0.0198(7) 0.000 0.000 0.0180(3)
N3 0.047(4) 0.046(4) 0.031(4) -0.005(3) -0.001(3) 0.025(4)
C1 0.034(4) 0.034(4) 0.032(3) 0.009(3) 0.000(3) 0.012(3)
C3 0.081(7) 0.046(6) 0.041(5) -0.010(5) -0.015(5) 0.034(5)
N4 0.037(3) 0.033(4) 0.042(4) 0.015(3) -0.008(3) 0.006(3)
C5 0.065(6) 0.037(5) 0.048(5) -0.001(4) -0.012(4) 0.016(4)
C7 0.040(5) 0.069(7) 0.054(6) 0.023(6) -0.005(4) 0.021(5)
C6 0.052(5) 0.077(7) 0.033(4) -0.002(4) -0.001(3) 0.047(5)
N1B 0.058(5) 0.081(5) 0.031(3) -0.013(3) -0.008(3) 0.053(4)
C1A 0.041(8) 0.048(8) 0.023(6) 0.003(6) 0.008(5) 0.027(7)
C2A 0.031(8) 0.051(8) 0.019(7) 0.000(6) -0.004(6) 0.015(7)
C1B 0.051(11) 0.074(10) 0.033(13) -0.016(9) -0.004(9) 0.045(9)
C2B 0.038(11) 0.073(12) 0.021(8) -0.016(8) -0.008(7) 0.046(10)
F3 0.052(4) 0.052(4) 0.038(5) 0.000 0.000 0.026(2)
F4 0.036(3) 0.086(5) 0.083(5) -0.041(4) -0.004(3) 0.020(3)
F1 0.134(8) 0.113(7) 0.127(9) 0.024(7) 0.024(7) 0.032(7)
B1 0.060(7) 0.060(7) 0.081(12) 0.000 0.000 0.030(3)
B2 0.031(6) 0.031(6) 0.037(8) 0.000 0.000 0.016(3)
F2 0.241(19) 0.241(19) 0.078(11) 0.000 0.000 0.121(9)
F5 0.051(11) 0.051(11) 0.041(11) 0.000 0.000 0.025(5)
B2A 0.035(9) 0.035(9) 0.039(13) 0.000 0.000 0.017(4)

loop_
_atom_type_symbol
_atom_type_description
_atom_type_scat_dispersion_real
_atom_type_scat_dispersion_imag
_atom_type_scat_source
C C 0.0033 0.0016 'International Tables Vol C Tables 4.2.6.8 and 6.1.1.4'
H H 0.0000 0.0000 'International Tables Vol C Tables 4.2.6.8 and 6.1.1.4'
B B 0.0013 0.0007 'International Tables Vol C Tables 4.2.6.8 and 6.1.1.4'
Cu Cu 0.3201 1.2651 'International Tables Vol C Tables 4.2.6.8 and 6.1.1.4'
F F 0.0171 0.0103 'International Tables Vol C Tables 4.2.6.8 and 6.1.1.4'
N N 0.0061 0.0033 'International Tables Vol C Tables 4.2.6.8 and 6.1.1.4'

loop_
_geom_angle_atom_site_label_1
_geom_angle_atom_site_label_2
_geom_angle_atom_site_label_3
_geom_angle
_geom_angle_site_symmetry_1
_geom_angle_site_symmetry_3
N3 Cu1 N3 95.3(3) 2_665 3_565
N3 Cu1 N3 95.3(3) 2_665 .
N3 Cu1 N3 95.3(3) 3_565 .
N3 Cu1 N1B 110.8(3) 2_665 3_565
N3 Cu1 N1B 110.8(3) 3_565 .
N3 Cu1 N1B 78.4(3) . .
N3 Cu1 N1B 78.4(3) 3_565 3_565
N3 Cu1 N1B 78.4(3) 2_665 2_665
N3 Cu1 N1B 110.8(3) . 2_665
N3 Cu1 N1B 153.5(3) . 3_565
N3 Cu1 N1B 153.5(3) 3_565 2_665
N3 Cu1 N1B 153.5(3) 2_665 .
N1B Cu1 N1B 80.0(3) 2_665 .
N1B Cu1 N1B 80.0(3) 2_665 3_565
N1B Cu1 N1B 80.0(3) 3_565 .
C1 N3 Cu1 113.8(6) . .
C1 N3 C3 107.9(10) . .
C3 N3 Cu1 137.4(8) . .
N3 C1 N4 109.7(9) . .
N3 C1 C6 123.1(9) . .
N4 C1 C6 127.2(9) . .
N3 C3 H3 125.4 . .
C5 C3 N3 109.2(12) . .
C5 C3 H3 125.4 . .
C1 N4 C5 105.8(8) . .
C1 N4 C7 127.2(9) . .
C5 N4 C7 127.0(9) . .
C3 C5 N4 107.3(10) . .
C3 C5 H5 126.4 . .
N4 C5 H5 126.4 . .
N4 C7 H7A 109.5 . .
N4 C7 H7B 109.5 . .
N4 C7 H7C 109.5 . .
H7A C7 H7B 109.5 . .
H7A C7 H7C 109.5 . .
H7B C7 H7C 109.5 . .
C1 C6 H6A 110.1 . .
C1 C6 H6B 110.1 . .
C1 C6 N1B 107.9(8) . .
H6A C6 H6B 108.4 . .
N1B C6 H6A 110.1 . .
N1B C6 H6B 110.1 . .
C6 N1B Cu1 108.5(6) . .
C6 N1B C2A 107.1(10) . .
C6 N1B C1B 104.4(13) . .
C1A N1B Cu1 117.0(8) . .
C1A N1B C6 117.5(10) . .
C1A N1B C2A 106.9(11) . .
C2A N1B Cu1 97.6(9) . .
C1B N1B Cu1 97.0(12) . .
C2B N1B Cu1 117.7(12) . .
C2B N1B C6 113.5(13) . .
C2B N1B C1B 114.0(19) . .
N1B C1A H1AA 110.8 . .
N1B C1A H1AB 110.8 . .
N1B C1A C2A 104.7(13) . 3_565
H1AA C1A H1AB 108.9 . .
C2A C1A H1AA 110.8 3_565 .
C2A C1A H1AB 110.8 3_565 .
N1B C2A H2AA 109.5 . .
N1B C2A H2AB 109.5 . .
C1A C2A N1B 110.9(12) 2_665 .
C1A C2A H2AA 109.5 2_665 .
C1A C2A H2AB 109.5 2_665 .
H2AA C2A H2AB 108.1 . .
N1B C1B H1BA 110.0 . .
N1B C1B H1BB 110.0 . .
H1BA C1B H1BB 108.4 . .
C2B C1B N1B 108(2) 3_565 .
C2B C1B H1BA 110.0 3_565 .
C2B C1B H1BB 110.0 3_565 .
N1B C2B C1B 110(2) . 2_665
N1B C2B H2BA 109.8 . .
N1B C2B H2BB 109.8 . .
C1B C2B H2BA 109.8 2_665 .
C1B C2B H2BB 109.8 2_665 .
H2BA C2B H2BB 108.2 . .
F1 B1 F1 109.2(12) 3_665 .
F1 B1 F1 109.2(12) 3_665 2_655
F1 B1 F1 109.2(12) . 2_655
F1 B1 F2 109.8(12) . .
F1 B1 F2 109.8(12) 2_655 .
F1 B1 F2 109.8(12) 3_665 .
F4 B2 F3 106.3(9) 3 .
F4 B2 F3 106.3(9) 2 .
F4 B2 F3 106.3(9) . .
F4 B2 F4 112.5(8) 3 2
F4 B2 F4 112.5(8) 2 .
F4 B2 F4 112.5(8) 3 .
F4 B2A F4 119.3(6) 2 .
F4 B2A F4 119.3(6) 3 .
F4 B2A F4 119.3(6) 3 2
F4 B2A F5 95(2) 3 .
F4 B2A F5 95(2) 2 .
F4 B2A F5 95(2) . .

loop_
_geom_bond_atom_site_label_1
_geom_bond_atom_site_label_2
_geom_bond_distance
_geom_bond_site_symmetry_2
Cu1 N3 2.049(8) 2_665
Cu1 N3 2.049(8) 3_565
Cu1 N3 2.049(8) .
Cu1 N1B 2.191(8) 2_665
Cu1 N1B 2.191(8) .
Cu1 N1B 2.191(8) 3_565
N3 C1 1.306(12) .
N3 C3 1.379(14) .
C1 N4 1.344(11) .
C1 C6 1.471(13) .
C3 H3 0.9500 .
C3 C5 1.290(18) .
N4 C5 1.420(15) .
N4 C7 1.449(13) .
C5 H5 0.9500 .
C7 H7A 0.9800 .
C7 H7B 0.9800 .
C7 H7C 0.9800 .
C6 H6A 0.9900 .
C6 H6B 0.9900 .
C6 N1B 1.480(12) .
N1B C1A 1.399(17) .
N1B C2A 1.68(2) .
N1B C1B 1.68(4) .
N1B C2B 1.27(3) .
C1A H1AA 0.9900 .
C1A H1AB 0.9900 .
C1A C2A 1.49(3) 3_565
C2A C1A 1.49(3) 2_665
C2A H2AA 0.9900 .
C2A H2AB 0.9900 .
C1B H1BA 0.9900 .
C1B H1BB 0.9900 .
C1B C2B 1.55(4) 3_565
C2B C1B 1.55(4) 2_665
C2B H2BA 0.9900 .
C2B H2BB 0.9900 .
F3 B2 1.35(2) .
F4 B2 1.354(8) .
F4 B2A 1.304(7) .
F1 B1 1.330(14) .
B1 F1 1.330(14) 3_665
B1 F1 1.330(14) 2_655
B1 F2 1.338(19) .
B2 F4 1.354(8) 3
B2 F4 1.354(8) 2
F5 B2A 1.34(3) .
B2A F4 1.304(7) 3
B2A F4 1.304(7) 2

loop_
_geom_torsion_atom_site_label_1
_geom_torsion_atom_site_label_2
_geom_torsion_atom_site_label_3
_geom_torsion_atom_site_label_4
_geom_torsion
_geom_torsion_site_symmetry_4
Cu1 N3 C1 N4 -173.1(6) .
Cu1 N3 C1 C6 5.5(11) .
Cu1 N3 C3 C5 167.7(8) .
Cu1 N1B C1A C2A -27.5(18) 3_565
Cu1 N1B C2A C1A -56.4(15) 2_665
Cu1 N1B C1B C2B 53(2) 3_565
Cu1 N1B C2B C1B 21(3) 2_665
N3 C1 N4 C5 3.2(10) .
N3 C1 N4 C7 -178.3(9) .
N3 C1 C6 N1B 17.0(13) .
N3 C3 C5 N4 2.2(13) .
C1 N3 C3 C5 -0.2(13) .
C1 N4 C5 C3 -3.3(11) .
C1 C6 N1B Cu1 -28.6(10) .
C1 C6 N1B C1A -164.1(11) .
C1 C6 N1B C2A 75.8(12) .
C1 C6 N1B C1B -131.1(14) .
C1 C6 N1B C2B 104.2(17) .
C3 N3 C1 N4 -2.0(11) .
C3 N3 C1 C6 176.6(10) .
N4 C1 C6 N1B -164.6(9) .
C7 N4 C5 C3 178.3(9) .
C6 C1 N4 C5 -175.3(9) .
C6 C1 N4 C7 3.1(14) .
C6 N1B C1A C2A 104.2(15) 3_565
C6 N1B C2A C1A -168.4(13) 2_665
C6 N1B C1B C2B 164.4(19) 3_565
C6 N1B C2B C1B -107(2) 2_665
C1A N1B C2A C1A 64.8(18) 2_665
C2A N1B C1A C2A -135.5(13) 3_565
C1B N1B C2B C1B 134(2) 2_665
C2B N1B C1B C2B -71(3) 3_565
